data_2227213
loop_
_publ_author_name
'Gowda, B. Thimme'
'Foro, Sabine'
'Nirmala, P. G.'
'Fuess, Hartmut'

_publ_section_title
;
 4-Chloro-2-methyl-<i>N</i>-(4-methylphenyl)benzenesulfonamide
;
_journal_coeditor_code BT5325
_journal_issue 9
_journal_name_full 'Acta Crystallographica Section E'
_journal_page_first o2329
_journal_paper_doi 10.1107/S1600536810032320
_journal_volume 66
_journal_year 2010
_chemical_formula_iupac 'C14 H14 Cl N O2 S'
_chemical_formula_moiety 'C14 H14 Cl N O2 S'
_chemical_formula_sum 'C14 H14 Cl N O2 S'
_chemical_formula_weight 295.77
_chemical_name_systematic
;
4-Chloro-2-methyl-<i>N</i>-(4-methylphenyl)benzenesulfonamide
;
_space_group_IT_number 14
_symmetry_cell_setting monoclinic
_symmetry_space_group_name_Hall '-P 2ybc'
_symmetry_space_group_name_H-M 'P 1 21/c 1'
_atom_sites_solution_hydrogens geom
_atom_sites_solution_primary direct
_atom_sites_solution_secondary difmap
_audit_creation_method SHELXL97
_cell_angle_alpha 90.00
_cell_angle_beta 96.830(10)
_cell_angle_gamma 90.00
_cell_formula_units_Z 8
_cell_length_a 10.5440(10)
_cell_length_b 10.6740(10)
_cell_length_c 25.196(3)
_cell_measurement_reflns_used 25
_cell_measurement_temperature 299(2)
_cell_measurement_theta_max 19.14
_cell_measurement_theta_min 5.92
_cell_volume 2815.6(5)
_computing_cell_refinement 'CAD-4/PC (Enraf--Nonius, 1996)'
_computing_data_collection 'CAD-4/PC (Enraf--Nonius, 1996)'
_computing_data_reduction 'REDU4 (Stoe & Cie, 1987)'
_computing_molecular_graphics 'PLATON (Spek, 2009)'
_computing_publication_material 'SHELXL97 (Sheldrick, 2008)'
_computing_structure_refinement 'SHELXL97 (Sheldrick, 2008)'
_computing_structure_solution 'SHELXS97 (Sheldrick, 2008)'
_diffrn_ambient_temperature 299(2)
_diffrn_measured_fraction_theta_full 0.962
_diffrn_measured_fraction_theta_max 0.962
_diffrn_measurement_device_type 'Enraf--Nonius CAD-4'
_diffrn_measurement_method \w/2\q
_diffrn_radiation_monochromator graphite
_diffrn_radiation_source 'fine-focus sealed tube'
_diffrn_radiation_type CuK\a
_diffrn_radiation_wavelength 1.54180
_diffrn_reflns_av_R_equivalents 0.0862
_diffrn_reflns_av_sigmaI/netI 0.0245
_diffrn_reflns_limit_h_max 12
_diffrn_reflns_limit_h_min -12
_diffrn_reflns_limit_k_max 1
_diffrn_reflns_limit_k_min -12
_diffrn_reflns_limit_l_max 30
_diffrn_reflns_limit_l_min 0
_diffrn_reflns_number 5050
_diffrn_reflns_theta_full 66.92
_diffrn_reflns_theta_max 66.92
_diffrn_reflns_theta_min 3.53
_diffrn_standards_decay_% 2.4
_diffrn_standards_interval_time 120
_diffrn_standards_number 3
_exptl_absorpt_coefficient_mu 3.767
_exptl_absorpt_correction_T_max 0.4527
_exptl_absorpt_correction_T_min 0.3978
_exptl_absorpt_correction_type psi-scan
_exptl_absorpt_process_details '(North <i>et al.</i>, 1968)'
_exptl_crystal_colour colourless
_exptl_crystal_density_diffrn 1.395
_exptl_crystal_density_method 'not measured'
_exptl_crystal_description prism
_exptl_crystal_F_000 1232
_exptl_crystal_size_max 0.30
_exptl_crystal_size_mid 0.30
_exptl_crystal_size_min 0.25
_refine_diff_density_max 1.006
_refine_diff_density_min -1.005
_refine_ls_extinction_coef 0.0106(15)
_refine_ls_extinction_expression Fc^*^=kFc[1+0.001xFc^2^\l^3^/sin(2\q)]^-1/4^
_refine_ls_extinction_method 'SHELXL97 (Sheldrick, 2008)'
_refine_ls_goodness_of_fit_ref 1.426
_refine_ls_hydrogen_treatment constr
_refine_ls_matrix_type full
_refine_ls_number_parameters 347
_refine_ls_number_reflns 4826
_refine_ls_number_restraints 0
_refine_ls_restrained_S_all 1.426
_refine_ls_R_factor_all 0.1189
_refine_ls_R_factor_gt 0.0974
_refine_ls_shift/su_max 0.019
_refine_ls_shift/su_mean 0.002
_refine_ls_structure_factor_coef Fsqd
_refine_ls_weighting_details 'calc w = 1/[\s^2^(Fo^2^)+(0.2000P)^2^] where P=(Fo^2^+2Fc^2^)/3'
_refine_ls_weighting_scheme calc
_refine_ls_wR_factor_gt 0.2694
_refine_ls_wR_factor_ref 0.3173
_reflns_number_gt 3917
_reflns_number_total 4826
_reflns_threshold_expression I>2\s(I)
_cod_data_source_file bt5325.cif
_cod_data_source_block I
_cod_original_sg_symbol_H-M 'P 21/c'
_cod_database_code 2227213
_cod_database_fobs_code 2227213

loop_
_symmetry_equiv_pos_as_xyz
'x, y, z'
'-x, y+1/2, -z+1/2'
'-x, -y, -z'
'x, -y-1/2, z-1/2'

loop_
_atom_site_type_symbol
_atom_site_label
_atom_site_fract_x
_atom_site_fract_y
_atom_site_fract_z
_atom_site_U_iso_or_equiv
_atom_site_adp_type
_atom_site_calc_flag
_atom_site_refinement_flags
_atom_site_occupancy
_atom_site_disorder_assembly
_atom_site_disorder_group
C C1 0.7092(4) 0.2838(5) 0.52199(18) 0.0526(11) Uani d . 1 . .
C C2 0.6915(4) 0.2131(5) 0.4758(2) 0.0597(12) Uani d . 1 . .
H H2 0.7045 0.1269 0.4776 0.072 Uiso calc R 1 . .
C C3 0.6546(5) 0.2695(5) 0.42696(19) 0.0607(12) Uani d . 1 . .
H H3 0.6429 0.2220 0.3958 0.073 Uiso calc R 1 . .
C C4 0.6356(5) 0.3958(6) 0.4252(2) 0.0659(13) Uani d . 1 . .
C C5 0.6518(5) 0.4666(5) 0.4711(2) 0.0700(14) Uani d . 1 . .
H H5 0.6376 0.5525 0.4687 0.084 Uiso calc R 1 . .
C C6 0.6879(4) 0.4148(5) 0.5198(2) 0.0602(12) Uani d . 1 . .
C C7 1.0129(4) 0.2164(4) 0.58974(17) 0.0538(11) Uani d . 1 . .
C C8 1.0262(4) 0.1581(7) 0.54233(19) 0.0756(17) Uani d . 1 . .
H H8 0.9540 0.1354 0.5195 0.091 Uiso calc R 1 . .
C C9 1.1459(5) 0.1329(6) 0.5282(2) 0.0711(15) Uani d . 1 . .
H H9 1.1526 0.0907 0.4963 0.085 Uiso calc R 1 . .
C C10 1.2545(4) 0.1677(5) 0.5594(2) 0.0607(12) Uani d . 1 . .
C C11 1.2403(5) 0.2234(5) 0.6070(3) 0.0746(16) Uani d . 1 . .
H H11 1.3130 0.2441 0.6299 0.090 Uiso calc R 1 . .
C C12 1.1218(5) 0.2505(5) 0.6226(2) 0.0621(12) Uani d . 1 . .
H H12 1.1156 0.2912 0.6548 0.075 Uiso calc R 1 . .
C C13 0.7039(5) 0.4992(5) 0.5701(2) 0.0690(14) Uani d . 1 . .
H H13A 0.7856 0.4836 0.5901 0.083 Uiso calc R 1 . .
H H13B 0.6375 0.4808 0.5919 0.083 Uiso calc R 1 . .
H H13C 0.6984 0.5856 0.5594 0.083 Uiso calc R 1 . .
C C14 1.3851(5) 0.1446(7) 0.5412(3) 0.0877(18) Uani d . 1 . .
H H14A 1.3786 0.1505 0.5029 0.105 Uiso calc R 1 . .
H H14B 1.4145 0.0625 0.5522 0.105 Uiso calc R 1 . .
H H14C 1.4444 0.2062 0.5568 0.105 Uiso calc R 1 . .
N N1 0.8949(4) 0.2489(5) 0.60621(16) 0.0686(12) Uani d . 1 . .
H H1A 0.8981 0.3005 0.6325 0.082 Uiso calc R 1 . .
O O1 0.7566(4) 0.0734(3) 0.56948(14) 0.0688(10) Uani d . 1 . .
O O2 0.6724(3) 0.2426(4) 0.62092(13) 0.0732(11) Uani d . 1 . .
Cl Cl1 0.59229(18) 0.46510(19) 0.36388(7) 0.0995(7) Uani d . 1 . .
S S1 0.75361(10) 0.20254(13) 0.58248(4) 0.0579(5) Uani d . 1 . .
C C15 0.1219(3) 0.6717(4) 0.20092(16) 0.0433(9) Uani d . 1 . .
C C16 0.0837(4) 0.6148(4) 0.15189(19) 0.0539(11) Uani d . 1 . .
H H16 0.0822 0.5278 0.1496 0.065 Uiso calc R 1 . .
C C17 0.0488(5) 0.6840(5) 0.10744(19) 0.0623(12) Uani d . 1 . .
H H17 0.0223 0.6456 0.0749 0.075 Uiso calc R 1 . .
C C18 0.0536(4) 0.8125(5) 0.1117(2) 0.0627(13) Uani d . 1 . .
C C19 0.0895(5) 0.8706(4) 0.1592(2) 0.0630(13) Uani d . 1 . .
H H19 0.0899 0.9576 0.1608 0.076 Uiso calc R 1 . .
C C20 0.1252(4) 0.8023(4) 0.20515(18) 0.0522(10) Uani d . 1 . .
C C21 0.4121(4) 0.6191(4) 0.24823(16) 0.0447(9) Uani d . 1 . .
C C22 0.4261(4) 0.5450(4) 0.20440(19) 0.0554(11) Uani d . 1 . .
H H22 0.3661 0.4835 0.1936 0.066 Uiso calc R 1 . .
C C23 0.5307(5) 0.5634(4) 0.1766(2) 0.0591(12) Uani d . 1 . .
H H23 0.5398 0.5125 0.1473 0.071 Uiso calc R 1 . .
C C24 0.6215(5) 0.6541(4) 0.1908(2) 0.0585(11) Uani d . 1 . .
C C25 0.6048(5) 0.7257(5) 0.2357(3) 0.0754(16) Uani d . 1 . .
H H25 0.6653 0.7865 0.2470 0.090 Uiso calc R 1 . .
C C26 0.5028(4) 0.7098(5) 0.2637(2) 0.0630(13) Uani d . 1 . .
H H26 0.4943 0.7599 0.2933 0.076 Uiso calc R 1 . .
C C27 0.1653(5) 0.8727(4) 0.2580(2) 0.0624(13) Uani d . 1 . .
H H27A 0.2518 0.8514 0.2711 0.075 Uiso calc R 1 . .
H H27B 0.1099 0.8492 0.2839 0.075 Uiso calc R 1 . .
H H27C 0.1590 0.9614 0.2518 0.075 Uiso calc R 1 . .
C C28 0.7328(6) 0.6763(6) 0.1611(3) 0.0906(19) Uani d . 1 . .
H H28A 0.7071 0.7275 0.1304 0.109 Uiso calc R 1 . .
H H28B 0.7644 0.5976 0.1498 0.109 Uiso calc R 1 . .
H H28C 0.7989 0.7182 0.1839 0.109 Uiso calc R 1 . .
N N2 0.3102(3) 0.6066(4) 0.27950(14) 0.0513(9) Uani d . 1 . .
H H2A 0.3264 0.6176 0.3134 0.062 Uiso calc R 1 . .
O O3 0.1584(3) 0.4483(3) 0.23600(13) 0.0591(9) Uani d . 1 . .
O O4 0.0901(3) 0.6035(3) 0.29782(12) 0.0591(9) Uani d . 1 . .
Cl Cl2 0.01664(19) 0.9034(2) 0.05495(7) 0.1068(7) Uani d . 1 . .
S S2 0.16441(9) 0.57267(10) 0.25564(4) 0.0463(4) Uani d . 1 . .

loop_
_atom_site_aniso_label
_atom_site_aniso_U_11
_atom_site_aniso_U_22
_atom_site_aniso_U_33
_atom_site_aniso_U_12
_atom_site_aniso_U_13
_atom_site_aniso_U_23
C1 0.039(2) 0.067(3) 0.051(2) -0.0111(19) 0.0023(17) -0.014(2)
C2 0.050(2) 0.065(3) 0.063(3) -0.008(2) -0.001(2) -0.009(2)
C3 0.056(3) 0.078(3) 0.046(2) -0.007(2) -0.0031(19) -0.009(2)
C4 0.051(2) 0.087(4) 0.059(3) 0.000(2) 0.006(2) 0.007(3)
C5 0.061(3) 0.061(3) 0.088(4) 0.005(2) 0.007(3) 0.002(3)
C6 0.043(2) 0.076(3) 0.062(3) -0.003(2) 0.0063(19) -0.016(2)
C7 0.048(2) 0.065(3) 0.046(2) -0.0028(19) -0.0032(18) 0.0065(19)
C8 0.041(2) 0.137(5) 0.045(2) 0.005(3) -0.0059(19) -0.014(3)
C9 0.048(2) 0.107(4) 0.058(3) 0.006(3) 0.003(2) -0.009(3)
C10 0.044(2) 0.055(3) 0.081(3) 0.002(2) 0.001(2) 0.007(2)
C11 0.051(3) 0.068(3) 0.099(4) -0.006(2) -0.017(3) -0.010(3)
C12 0.059(3) 0.058(3) 0.065(3) -0.008(2) -0.009(2) -0.005(2)
C13 0.060(3) 0.069(3) 0.080(3) 0.001(2) 0.017(2) -0.030(3)
C14 0.047(3) 0.092(4) 0.124(5) 0.004(3) 0.010(3) -0.003(4)
N1 0.047(2) 0.110(3) 0.048(2) -0.008(2) 0.0038(16) -0.024(2)
O1 0.076(2) 0.073(2) 0.058(2) -0.0125(18) 0.0113(17) 0.0022(17)
O2 0.0535(18) 0.124(3) 0.0464(18) -0.0222(19) 0.0228(14) -0.0159(18)
Cl1 0.0931(11) 0.1265(15) 0.0774(10) 0.0192(10) 0.0034(8) 0.0262(9)
S1 0.0474(7) 0.0810(9) 0.0457(7) -0.0131(5) 0.0077(5) -0.0067(5)
C15 0.0366(18) 0.048(2) 0.046(2) 0.0015(16) 0.0062(15) -0.0090(17)
C16 0.051(2) 0.053(2) 0.058(3) -0.0032(19) 0.0037(19) -0.009(2)
C17 0.062(3) 0.076(3) 0.048(2) 0.009(2) 0.004(2) -0.003(2)
C18 0.050(2) 0.083(3) 0.056(3) 0.020(2) 0.010(2) 0.008(2)
C19 0.055(3) 0.051(3) 0.085(4) 0.016(2) 0.016(2) 0.003(2)
C20 0.049(2) 0.048(2) 0.060(3) 0.0078(18) 0.0066(19) -0.0085(19)
C21 0.0405(19) 0.048(2) 0.045(2) 0.0003(17) 0.0023(16) 0.0022(17)
C22 0.056(3) 0.048(2) 0.063(3) -0.0056(19) 0.013(2) -0.007(2)
C23 0.066(3) 0.051(2) 0.064(3) 0.004(2) 0.020(2) -0.004(2)
C24 0.056(2) 0.053(2) 0.070(3) 0.002(2) 0.023(2) 0.004(2)
C25 0.057(3) 0.070(3) 0.103(4) -0.019(2) 0.026(3) -0.027(3)
C26 0.052(2) 0.071(3) 0.067(3) -0.009(2) 0.013(2) -0.023(3)
C27 0.073(3) 0.042(2) 0.070(3) 0.010(2) -0.001(2) -0.019(2)
C28 0.086(4) 0.082(4) 0.114(5) -0.015(3) 0.053(4) -0.006(4)
N2 0.0413(17) 0.070(2) 0.0421(18) -0.0051(16) 0.0027(14) 0.0000(16)
O3 0.065(2) 0.0463(17) 0.066(2) -0.0074(14) 0.0089(15) 0.0000(14)
O4 0.0509(17) 0.082(2) 0.0487(17) -0.0144(15) 0.0230(13) -0.0088(15)
Cl2 0.1074(13) 0.1270(15) 0.0883(12) 0.0445(11) 0.0214(10) 0.0449(10)
S2 0.0427(6) 0.0495(6) 0.0469(7) -0.0047(4) 0.0062(4) -0.0025(4)

loop_
_atom_type_symbol
_atom_type_description
_atom_type_scat_dispersion_real
_atom_type_scat_dispersion_imag
_atom_type_scat_source
C C 0.0181 0.0091 'International Tables Vol C Tables 4.2.6.8 and 6.1.1.4'
H H 0.0000 0.0000 'International Tables Vol C Tables 4.2.6.8 and 6.1.1.4'
N N 0.0311 0.0180 'International Tables Vol C Tables 4.2.6.8 and 6.1.1.4'
O O 0.0492 0.0322 'International Tables Vol C Tables 4.2.6.8 and 6.1.1.4'
Cl Cl 0.3639 0.7018 'International Tables Vol C Tables 4.2.6.8 and 6.1.1.4'
S S 0.3331 0.5567 'International Tables Vol C Tables 4.2.6.8 and 6.1.1.4'

loop_
_geom_angle_atom_site_label_1
_geom_angle_atom_site_label_2
_geom_angle_atom_site_label_3
_geom_angle_site_symmetry_1
_geom_angle_site_symmetry_3
_geom_angle
_geom_angle_publ_flag
C2 C1 C6 . . 120.2(5) ?
C2 C1 S1 . . 116.9(4) ?
C6 C1 S1 . . 122.9(3) ?
C1 C2 C3 . . 120.5(5) ?
C1 C2 H2 . . 119.8 ?
C3 C2 H2 . . 119.8 ?
C4 C3 C2 . . 118.9(5) ?
C4 C3 H3 . . 120.5 ?
C2 C3 H3 . . 120.5 ?
C3 C4 C5 . . 120.9(5) ?
C3 C4 Cl1 . . 118.4(4) ?
C5 C4 Cl1 . . 120.7(5) ?
C6 C5 C4 . . 121.9(5) ?
C6 C5 H5 . . 119.0 ?
C4 C5 H5 . . 119.0 ?
C5 C6 C1 . . 117.6(5) ?
C5 C6 C13 . . 119.6(5) ?
C1 C6 C13 . . 122.8(5) ?
C8 C7 C12 . . 118.6(5) ?
C8 C7 N1 . . 123.9(4) ?
C12 C7 N1 . . 117.5(4) ?
C7 C8 C9 . . 120.5(4) ?
C7 C8 H8 . . 119.8 ?
C9 C8 H8 . . 119.8 ?
C10 C9 C8 . . 122.0(5) ?
C10 C9 H9 . . 119.0 ?
C8 C9 H9 . . 119.0 ?
C9 C10 C11 . . 117.0(5) ?
C9 C10 C14 . . 120.7(5) ?
C11 C10 C14 . . 122.3(5) ?
C10 C11 C12 . . 122.6(5) ?
C10 C11 H11 . . 118.7 ?
C12 C11 H11 . . 118.7 ?
C11 C12 C7 . . 119.2(5) ?
C11 C12 H12 . . 120.4 ?
C7 C12 H12 . . 120.4 ?
C6 C13 H13A . . 109.5 ?
C6 C13 H13B . . 109.5 ?
H13A C13 H13B . . 109.5 ?
C6 C13 H13C . . 109.5 ?
H13A C13 H13C . . 109.5 ?
H13B C13 H13C . . 109.5 ?
C10 C14 H14A . . 109.5 ?
C10 C14 H14B . . 109.5 ?
H14A C14 H14B . . 109.5 ?
C10 C14 H14C . . 109.5 ?
H14A C14 H14C . . 109.5 ?
H14B C14 H14C . . 109.5 ?
C7 N1 S1 . . 128.8(3) ?
C7 N1 H1A . . 115.6 ?
S1 N1 H1A . . 115.6 ?
O1 S1 O2 . . 118.6(2) ?
O1 S1 N1 . . 109.8(2) ?
O2 S1 N1 . . 104.9(2) ?
O1 S1 C1 . . 106.8(2) ?
O2 S1 C1 . . 108.5(2) ?
N1 S1 C1 . . 107.9(2) ?
C16 C15 C20 . . 120.3(4) ?
C16 C15 S2 . . 117.1(3) ?
C20 C15 S2 . . 122.7(3) ?
C17 C16 C15 . . 121.1(4) ?
C17 C16 H16 . . 119.4 ?
C15 C16 H16 . . 119.4 ?
C16 C17 C18 . . 118.3(5) ?
C16 C17 H17 . . 120.8 ?
C18 C17 H17 . . 120.8 ?
C19 C18 C17 . . 121.8(5) ?
C19 C18 Cl2 . . 118.9(4) ?
C17 C18 Cl2 . . 119.3(4) ?
C18 C19 C20 . . 121.1(5) ?
C18 C19 H19 . . 119.5 ?
C20 C19 H19 . . 119.5 ?
C19 C20 C15 . . 117.4(4) ?
C19 C20 C27 . . 119.0(4) ?
C15 C20 C27 . . 123.6(4) ?
C22 C21 C26 . . 119.4(4) ?
C22 C21 N2 . . 123.6(4) ?
C26 C21 N2 . . 117.1(4) ?
C21 C22 C23 . . 119.3(4) ?
C21 C22 H22 . . 120.3 ?
C23 C22 H22 . . 120.3 ?
C24 C23 C22 . . 122.4(4) ?
C24 C23 H23 . . 118.8 ?
C22 C23 H23 . . 118.8 ?
C23 C24 C25 . . 116.4(4) ?
C23 C24 C28 . . 123.2(5) ?
C25 C24 C28 . . 120.4(5) ?
C26 C25 C24 . . 122.3(5) ?
C26 C25 H25 . . 118.8 ?
C24 C25 H25 . . 118.8 ?
C25 C26 C21 . . 120.1(5) ?
C25 C26 H26 . . 119.9 ?
C21 C26 H26 . . 119.9 ?
C20 C27 H27A . . 109.5 ?
C20 C27 H27B . . 109.5 ?
H27A C27 H27B . . 109.5 ?
C20 C27 H27C . . 109.5 ?
H27A C27 H27C . . 109.5 ?
H27B C27 H27C . . 109.5 ?
C24 C28 H28A . . 109.5 ?
C24 C28 H28B . . 109.5 ?
H28A C28 H28B . . 109.5 ?
C24 C28 H28C . . 109.5 ?
H28A C28 H28C . . 109.5 ?
H28B C28 H28C . . 109.5 ?
C21 N2 S2 . . 124.3(3) ?
C21 N2 H2A . . 117.8 ?
S2 N2 H2A . . 117.8 ?
O3 S2 O4 . . 118.0(2) ?
O3 S2 N2 . . 109.8(2) ?
O4 S2 N2 . . 104.56(19) ?
O3 S2 C15 . . 107.08(19) ?
O4 S2 C15 . . 109.5(2) ?
N2 S2 C15 . . 107.42(19) ?

loop_
_geom_bond_atom_site_label_1
_geom_bond_atom_site_label_2
_geom_bond_site_symmetry_2
_geom_bond_distance
_geom_bond_publ_flag
C1 C2 . 1.381(7) ?
C1 C6 . 1.416(7) ?
C1 S1 . 1.768(5) ?
C2 C3 . 1.384(7) ?
C2 H2 . 0.9300 ?
C3 C4 . 1.362(8) ?
C3 H3 . 0.9300 ?
C4 C5 . 1.374(8) ?
C4 Cl1 . 1.726(5) ?
C5 C6 . 1.360(8) ?
C5 H5 . 0.9300 ?
C6 C13 . 1.547(6) ?
C7 C8 . 1.369(7) ?
C7 C12 . 1.382(6) ?
C7 N1 . 1.401(6) ?
C8 C9 . 1.378(7) ?
C8 H8 . 0.9300 ?
C9 C10 . 1.362(7) ?
C9 H9 . 0.9300 ?
C10 C11 . 1.363(8) ?
C10 C14 . 1.522(7) ?
C11 C12 . 1.384(8) ?
C11 H11 . 0.9300 ?
C12 H12 . 0.9300 ?
C13 H13A . 0.9600 ?
C13 H13B . 0.9600 ?
C13 H13C . 0.9600 ?
C14 H14A . 0.9600 ?
C14 H14B . 0.9600 ?
C14 H14C . 0.9600 ?
N1 S1 . 1.615(4) ?
N1 H1A . 0.8600 ?
O1 S1 . 1.418(4) ?
O2 S1 . 1.433(3) ?
C15 C16 . 1.392(6) ?
C15 C20 . 1.399(6) ?
C15 S2 . 1.753(4) ?
C16 C17 . 1.356(7) ?
C16 H16 . 0.9300 ?
C17 C18 . 1.377(8) ?
C17 H17 . 0.9300 ?
C18 C19 . 1.360(7) ?
C18 Cl2 . 1.734(5) ?
C19 C20 . 1.381(7) ?
C19 H19 . 0.9300 ?
C20 C27 . 1.543(6) ?
C21 C22 . 1.381(6) ?
C21 C26 . 1.384(6) ?
C21 N2 . 1.412(5) ?
C22 C23 . 1.389(7) ?
C22 H22 . 0.9300 ?
C23 C24 . 1.379(7) ?
C23 H23 . 0.9300 ?
C24 C25 . 1.394(7) ?
C24 C28 . 1.484(7) ?
C25 C26 . 1.365(7) ?
C25 H25 . 0.9300 ?
C26 H26 . 0.9300 ?
C27 H27A . 0.9600 ?
C27 H27B . 0.9600 ?
C27 H27C . 0.9600 ?
C28 H28A . 0.9600 ?
C28 H28B . 0.9600 ?
C28 H28C . 0.9600 ?
N2 S2 . 1.623(3) ?
N2 H2A . 0.8600 ?
O3 S2 . 1.415(3) ?
O4 S2 . 1.432(3) ?

loop_
_geom_hbond_atom_site_label_D
_geom_hbond_atom_site_label_H
_geom_hbond_atom_site_label_A
_geom_hbond_site_symmetry_A
_geom_hbond_distance_DH
_geom_hbond_distance_HA
_geom_hbond_distance_DA
_geom_hbond_angle_DHA
N1 H1A O4 3_666 0.86 2.02 2.874(5) 170.5
N2 H2A O2 3_666 0.86 2.23 2.968(5) 144.4

loop_
_geom_torsion_atom_site_label_1
_geom_torsion_atom_site_label_2
_geom_torsion_atom_site_label_3
_geom_torsion_atom_site_label_4
_geom_torsion_site_symmetry_1
_geom_torsion_site_symmetry_2
_geom_torsion_site_symmetry_3
_geom_torsion_site_symmetry_4
_geom_torsion
_geom_torsion_publ_flag
C6 C1 C2 C3 . . . . 0.9(7) ?
S1 C1 C2 C3 . . . . 178.9(4) ?
C1 C2 C3 C4 . . . . -0.2(7) ?
C2 C3 C4 C5 . . . . -0.5(8) ?
C2 C3 C4 Cl1 . . . . 178.9(4) ?
C3 C4 C5 C6 . . . . 0.5(8) ?
Cl1 C4 C5 C6 . . . . -178.9(4) ?
C4 C5 C6 C1 . . . . 0.2(8) ?
C4 C5 C6 C13 . . . . -179.7(5) ?
C2 C1 C6 C5 . . . . -0.9(7) ?
S1 C1 C6 C5 . . . . -178.8(4) ?
C2 C1 C6 C13 . . . . 179.0(4) ?
S1 C1 C6 C13 . . . . 1.1(6) ?
C12 C7 C8 C9 . . . . 0.8(9) ?
N1 C7 C8 C9 . . . . 177.9(6) ?
C7 C8 C9 C10 . . . . -2.1(10) ?
C8 C9 C10 C11 . . . . 3.3(9) ?
C8 C9 C10 C14 . . . . -176.7(6) ?
C9 C10 C11 C12 . . . . -3.4(8) ?
C14 C10 C11 C12 . . . . 176.6(5) ?
C10 C11 C12 C7 . . . . 2.2(9) ?
C8 C7 C12 C11 . . . . -0.8(8) ?
N1 C7 C12 C11 . . . . -178.1(5) ?
C8 C7 N1 S1 . . . . 14.5(8) ?
C12 C7 N1 S1 . . . . -168.4(4) ?
C7 N1 S1 O1 . . . . 39.5(5) ?
C7 N1 S1 O2 . . . . 167.9(5) ?
C7 N1 S1 C1 . . . . -76.5(5) ?
C2 C1 S1 O1 . . . . -2.3(4) ?
C6 C1 S1 O1 . . . . 175.6(4) ?
C2 C1 S1 O2 . . . . -131.2(4) ?
C6 C1 S1 O2 . . . . 46.7(4) ?
C2 C1 S1 N1 . . . . 115.6(4) ?
C6 C1 S1 N1 . . . . -66.5(4) ?
C20 C15 C16 C17 . . . . -0.2(7) ?
S2 C15 C16 C17 . . . . 179.8(4) ?
C15 C16 C17 C18 . . . . 0.9(7) ?
C16 C17 C18 C19 . . . . -1.4(8) ?
C16 C17 C18 Cl2 . . . . 177.0(4) ?
C17 C18 C19 C20 . . . . 1.3(8) ?
Cl2 C18 C19 C20 . . . . -177.2(4) ?
C18 C19 C20 C15 . . . . -0.5(7) ?
C18 C19 C20 C27 . . . . 179.9(4) ?
C16 C15 C20 C19 . . . . 0.0(6) ?
S2 C15 C20 C19 . . . . 180.0(3) ?
C16 C15 C20 C27 . . . . 179.6(4) ?
S2 C15 C20 C27 . . . . -0.5(6) ?
C26 C21 C22 C23 . . . . -0.3(7) ?
N2 C21 C22 C23 . . . . -179.1(4) ?
C21 C22 C23 C24 . . . . -0.6(7) ?
C22 C23 C24 C25 . . . . 1.4(8) ?
C22 C23 C24 C28 . . . . -179.1(5) ?
C23 C24 C25 C26 . . . . -1.5(9) ?
C28 C24 C25 C26 . . . . 179.0(6) ?
C24 C25 C26 C21 . . . . 0.7(9) ?
C22 C21 C26 C25 . . . . 0.3(8) ?
N2 C21 C26 C25 . . . . 179.1(5) ?
C22 C21 N2 S2 . . . . -37.0(6) ?
C26 C21 N2 S2 . . . . 144.2(4) ?
C21 N2 S2 O3 . . . . 67.9(4) ?
C21 N2 S2 O4 . . . . -164.5(4) ?
C21 N2 S2 C15 . . . . -48.3(4) ?
C16 C15 S2 O3 . . . . 4.1(4) ?
C20 C15 S2 O3 . . . . -175.9(3) ?
C16 C15 S2 O4 . . . . -125.0(3) ?
C20 C15 S2 O4 . . . . 55.0(4) ?
C16 C15 S2 N2 . . . . 122.0(3) ?
C20 C15 S2 N2 . . . . -58.0(4) ?
